data_2229744
loop_
_publ_author_name
'Vennila, K. N.'
'Prabha, K.'
'Prasad, K. J. Rajendra'
'Velmurugan, D.'

_publ_section_title
;
 7-(4-Methoxyphenyl)-4,9-dimethyl-<i>N</i>-(4-methylphenyl)-5,12-diazatetraphen-6-amine
;
_journal_coeditor_code LH5193
_journal_issue 4
_journal_name_full 'Acta Crystallographica Section E'
_journal_page_first o762
_journal_page_last o763
_journal_paper_doi 10.1107/S1600536811006209
_journal_volume 67
_journal_year 2011
_chemical_formula_iupac 'C32 H27 N3 O'
_chemical_formula_moiety 'C32 H27 N3 O'
_chemical_formula_sum 'C32 H27 N3 O'
_chemical_formula_weight 469.57
_chemical_name_common
;
7-(4-Methoxyphenyl)-4,9-dimethyl-<i>N</i>-(4-methylphenyl)-5,12-\
diazatetraphen-6-amine
;
_chemical_name_systematic
;
7-(4-Methoxyphenyl)-4,9-dimethyl-<i>N</i>-(4-methylphenyl)-5,12-
diazabenz[<i>a</i>]anthracen-6-amine
;
_space_group_IT_number 14
_symmetry_cell_setting monoclinic
_symmetry_space_group_name_Hall '-P 2ybc'
_symmetry_space_group_name_H-M 'P 1 21/c 1'
_atom_sites_solution_hydrogens geom
_atom_sites_solution_primary direct
_atom_sites_solution_secondary difmap
_audit_creation_method SHELXL-97
_cell_angle_alpha 90.00
_cell_angle_beta 91.171(3)
_cell_angle_gamma 90.00
_cell_formula_units_Z 4
_cell_length_a 8.3816(6)
_cell_length_b 23.1651(13)
_cell_length_c 12.8548(7)
_cell_measurement_reflns_used 6327
_cell_measurement_temperature 293(2)
_cell_measurement_theta_max 28.49
_cell_measurement_theta_min 1.76
_cell_volume 2495.4(3)
_computing_cell_refinement 'SAINT (Bruker, 2007)'
_computing_data_collection 'APEX2 (Bruker, 2007)'
_computing_data_reduction 'SAINT (Bruker, 2007)'
_computing_molecular_graphics 'ORTEP-3 (Farrugia, 1997)'
_computing_publication_material 'SHELXL97 (Sheldrick, 2008) and PLATON (Spek, 2009)'
_computing_structure_refinement 'SHELXL97 (Sheldrick, 2008)'
_computing_structure_solution 'SHELXS97 (Sheldrick, 2008)'
_diffrn_ambient_temperature 293(2)
_diffrn_measured_fraction_theta_full 0.986
_diffrn_measured_fraction_theta_max 0.986
_diffrn_measurement_device_type 'Bruker SMART APEXII area-detector'
_diffrn_measurement_method '\w and \f'
_diffrn_radiation_monochromator graphite
_diffrn_radiation_source 'fine-focus sealed tube'
_diffrn_radiation_type MoK\a
_diffrn_radiation_wavelength 0.71073
_diffrn_reflns_av_R_equivalents 0.0287
_diffrn_reflns_av_sigmaI/netI 0.0300
_diffrn_reflns_limit_h_max 11
_diffrn_reflns_limit_h_min -11
_diffrn_reflns_limit_k_max 30
_diffrn_reflns_limit_k_min -29
_diffrn_reflns_limit_l_max 16
_diffrn_reflns_limit_l_min -17
_diffrn_reflns_number 24206
_diffrn_reflns_theta_full 28.49
_diffrn_reflns_theta_max 28.49
_diffrn_reflns_theta_min 1.76
_exptl_absorpt_coefficient_mu 0.076
_exptl_absorpt_correction_T_max 0.983
_exptl_absorpt_correction_T_min 0.978
_exptl_absorpt_correction_type multi-scan
_exptl_absorpt_process_details '(SADABS; Bruker, 2004)'
_exptl_crystal_colour yellow
_exptl_crystal_density_diffrn 1.250
_exptl_crystal_density_method 'not measured'
_exptl_crystal_description block
_exptl_crystal_F_000 992
_exptl_crystal_size_max 0.29
_exptl_crystal_size_mid 0.24
_exptl_crystal_size_min 0.23
_refine_diff_density_max 0.266
_refine_diff_density_min -0.227
_refine_ls_extinction_method none
_refine_ls_goodness_of_fit_ref 0.952
_refine_ls_hydrogen_treatment constr
_refine_ls_matrix_type full
_refine_ls_number_parameters 329
_refine_ls_number_reflns 6239
_refine_ls_number_restraints 0
_refine_ls_restrained_S_all 0.952
_refine_ls_R_factor_all 0.0892
_refine_ls_R_factor_gt 0.0528
_refine_ls_shift/su_max 0.001
_refine_ls_shift/su_mean 0.001
_refine_ls_structure_factor_coef Fsqd
_refine_ls_weighting_details 'calc w=1/[\s^2^(Fo^2^)+(0.0992P)^2^+0.5542P] where P=(Fo^2^+2Fc^2^)/3'
_refine_ls_weighting_scheme calc
_refine_ls_wR_factor_gt 0.1474
_refine_ls_wR_factor_ref 0.1810
_reflns_number_gt 3904
_reflns_number_total 6239
_reflns_threshold_expression I>2\s(I)
_cod_data_source_file lh5193.cif
_cod_data_source_block I
_cod_original_sg_symbol_H-M 'P 21/c '
_cod_database_code 2229744
_cod_database_fobs_code 2229744

loop_
_symmetry_equiv_pos_as_xyz
'x, y, z'
'-x, y+1/2, -z+1/2'
'-x, -y, -z'
'x, -y-1/2, z-1/2'

loop_
_atom_site_type_symbol
_atom_site_label
_atom_site_fract_x
_atom_site_fract_y
_atom_site_fract_z
_atom_site_U_iso_or_equiv
_atom_site_adp_type
_atom_site_calc_flag
_atom_site_refinement_flags
_atom_site_occupancy
_atom_site_disorder_assembly
_atom_site_disorder_group
C C11 0.27001(18) 0.47982(7) 0.01559(12) 0.0415(4) Uani d . 1 . .
N N2 0.38310(17) 0.54757(6) 0.14162(11) 0.0481(3) Uani d . 1 . .
C C9 0.44758(19) 0.50366(7) 0.19420(12) 0.0437(4) Uani d . 1 . .
C C8 0.43129(19) 0.44464(7) 0.16148(12) 0.0419(4) Uani d . 1 . .
C C17 0.29497(18) 0.37335(7) 0.03664(12) 0.0416(4) Uani d . 1 . .
C C6 0.6097(2) 0.47172(8) 0.34423(13) 0.0506(4) Uani d . 1 . .
C C10 0.29963(19) 0.53681(7) 0.05320(13) 0.0452(4) Uani d . 1 . .
C C12 0.33652(18) 0.43309(6) 0.07278(12) 0.0411(4) Uani d . 1 . .
C C7 0.52499(19) 0.40261(7) 0.22420(12) 0.0445(4) Uani d . 1 . .
C C14 0.11930(19) 0.51950(8) -0.13214(13) 0.0488(4) Uani d . 1 . .
N N1 0.60278(17) 0.41521(6) 0.30973(11) 0.0509(4) Uani d . 1 . .
C C13 0.1761(2) 0.47325(7) -0.07674(13) 0.0471(4) Uani d . 1 . .
H H13 0.1524 0.4362 -0.1004 0.056 Uiso calc R 1 . .
C C5 0.5387(2) 0.51709(7) 0.28813(13) 0.0508(4) Uani d . 1 . .
N N3 0.53552(18) 0.34709(6) 0.18772(12) 0.0527(4) Uani d . 1 . .
H H3 0.4677 0.3388 0.1389 0.063 Uiso calc R 1 . .
C C22 0.1889(2) 0.34023(7) 0.09339(13) 0.0467(4) Uani d . 1 . .
H H22 0.1425 0.3560 0.1520 0.056 Uiso calc R 1 . .
O O1 0.1768(2) 0.20499(5) -0.04304(11) 0.0739(4) Uani d . 1 . .
C C20 0.2205(2) 0.26068(7) -0.02185(14) 0.0523(4) Uani d . 1 . .
C C16 0.2387(2) 0.58410(7) -0.00458(15) 0.0534(4) Uani d . 1 . .
H H16 0.2565 0.6215 0.0194 0.064 Uiso calc R 1 . .
C C19 0.3250(2) 0.29293(7) -0.08088(14) 0.0548(5) Uani d . 1 . .
H H19 0.3705 0.2770 -0.1397 0.066 Uiso calc R 1 . .
C C18 0.3608(2) 0.34901(7) -0.05119(13) 0.0493(4) Uani d . 1 . .
H H18 0.4302 0.3707 -0.0909 0.059 Uiso calc R 1 . .
C C15 0.1548(2) 0.57559(8) -0.09457(16) 0.0551(5) Uani d . 1 . .
H H15 0.1195 0.6074 -0.1326 0.066 Uiso calc R 1 . .
C C23 0.6376(2) 0.30140(7) 0.21616(14) 0.0517(4) Uani d . 1 . .
C C1 0.6987(3) 0.48302(9) 0.43698(15) 0.0646(5) Uani d . 1 . .
C C21 0.1515(2) 0.28481(7) 0.06463(14) 0.0529(4) Uani d . 1 . .
H H21 0.0798 0.2635 0.1033 0.063 Uiso calc R 1 . .
C C33 0.0213(2) 0.51229(9) -0.23006(15) 0.0622(5) Uani d . 1 . .
H H33A 0.0461 0.4759 -0.2616 0.093 Uiso calc R 1 . .
H H33B 0.0449 0.5430 -0.2774 0.093 Uiso calc R 1 . .
H H33C -0.0900 0.5133 -0.2139 0.093 Uiso calc R 1 . .
C C4 0.5588(3) 0.57407(9) 0.32314(16) 0.0680(6) Uani d . 1 . .
H H4 0.5125 0.6045 0.2861 0.082 Uiso calc R 1 . .
C C26 0.8354(2) 0.20560(8) 0.25512(18) 0.0661(5) Uani d . 1 . .
C C28 0.7225(3) 0.29651(9) 0.30897(17) 0.0732(6) Uani d . 1 . .
H H28 0.7150 0.3250 0.3596 0.088 Uiso calc R 1 . .
C C24 0.6517(3) 0.25781(8) 0.14459(18) 0.0736(6) Uani d . 1 . .
H H24 0.5944 0.2600 0.0820 0.088 Uiso calc R 1 . .
C C25 0.7489(3) 0.21103(9) 0.1638(2) 0.0809(7) Uani d . 1 . .
H H25 0.7562 0.1823 0.1137 0.097 Uiso calc R 1 . .
C C27 0.8194(3) 0.24844(10) 0.3259(2) 0.0813(7) Uani d . 1 . .
H H27 0.8757 0.2456 0.3888 0.098 Uiso calc R 1 . .
C C29 0.7759(3) 0.43458(11) 0.49655(17) 0.0853(7) Uani d . 1 . .
H H29A 0.8283 0.4496 0.5579 0.128 Uiso calc R 1 . .
H H29B 0.8529 0.4159 0.4537 0.128 Uiso calc R 1 . .
H H29C 0.6961 0.4072 0.5162 0.128 Uiso calc R 1 . .
C C2 0.7139(3) 0.53922(11) 0.46798(18) 0.0831(7) Uani d . 1 . .
H H2 0.7713 0.5473 0.5289 0.100 Uiso calc R 1 . .
C C30 0.9433(3) 0.15394(10) 0.2742(2) 0.0919(8) Uani d . 1 . .
H H30A 1.0215 0.1521 0.2208 0.138 Uiso calc R 1 . .
H H30B 0.8806 0.1193 0.2731 0.138 Uiso calc R 1 . .
H H30C 0.9961 0.1578 0.3408 0.138 Uiso calc R 1 . .
C C3 0.6470(3) 0.58475(11) 0.41220(19) 0.0859(7) Uani d . 1 . .
H H3A 0.6619 0.6225 0.4351 0.103 Uiso calc R 1 . .
C C32 0.2335(5) 0.18004(10) -0.13340(19) 0.1118(11) Uani d . 1 . .
H H32A 0.2088 0.2046 -0.1917 0.168 Uiso calc R 1 . .
H H32B 0.1839 0.1431 -0.1439 0.168 Uiso calc R 1 . .
H H32C 0.3470 0.1752 -0.1271 0.168 Uiso calc R 1 . .

loop_
_atom_site_aniso_label
_atom_site_aniso_U_11
_atom_site_aniso_U_22
_atom_site_aniso_U_33
_atom_site_aniso_U_12
_atom_site_aniso_U_13
_atom_site_aniso_U_23
C11 0.0348(8) 0.0400(8) 0.0498(8) -0.0001(6) 0.0044(7) 0.0023(6)
N2 0.0441(8) 0.0410(7) 0.0595(8) -0.0014(6) 0.0068(7) -0.0046(6)
C9 0.0387(8) 0.0436(8) 0.0490(9) -0.0023(7) 0.0078(7) -0.0036(7)
C8 0.0372(8) 0.0406(8) 0.0480(8) -0.0009(6) 0.0036(7) -0.0003(6)
C17 0.0391(8) 0.0385(8) 0.0467(8) 0.0003(6) -0.0060(7) 0.0025(6)
C6 0.0475(10) 0.0572(10) 0.0473(9) -0.0041(8) 0.0044(8) -0.0061(7)
C10 0.0363(8) 0.0414(8) 0.0582(10) -0.0002(7) 0.0083(7) 0.0000(7)
C12 0.0359(8) 0.0388(8) 0.0488(8) 0.0003(6) 0.0045(7) 0.0000(6)
C7 0.0388(8) 0.0462(9) 0.0484(9) -0.0013(7) 0.0007(7) 0.0010(7)
C14 0.0356(8) 0.0539(10) 0.0571(10) 0.0041(7) 0.0052(7) 0.0107(7)
N1 0.0479(8) 0.0564(9) 0.0483(8) -0.0009(7) -0.0005(7) -0.0016(6)
C13 0.0409(9) 0.0447(9) 0.0557(9) 0.0004(7) 0.0028(7) 0.0011(7)
C5 0.0494(10) 0.0535(10) 0.0497(9) -0.0064(8) 0.0061(8) -0.0097(7)
N3 0.0519(9) 0.0453(8) 0.0603(9) 0.0034(6) -0.0162(7) -0.0024(6)
C22 0.0419(9) 0.0458(9) 0.0522(9) 0.0014(7) -0.0011(7) 0.0018(7)
O1 0.1046(12) 0.0424(7) 0.0739(9) -0.0111(7) -0.0147(8) -0.0056(6)
C20 0.0616(11) 0.0377(8) 0.0567(10) -0.0031(7) -0.0163(8) 0.0017(7)
C16 0.0444(9) 0.0409(9) 0.0751(12) 0.0041(7) 0.0066(9) 0.0035(8)
C19 0.0659(12) 0.0489(10) 0.0494(9) 0.0032(8) -0.0044(8) -0.0061(7)
C18 0.0534(10) 0.0451(9) 0.0496(9) -0.0033(7) 0.0024(8) 0.0002(7)
C15 0.0403(9) 0.0505(10) 0.0746(12) 0.0077(8) 0.0063(9) 0.0160(8)
C23 0.0469(10) 0.0455(9) 0.0623(10) 0.0013(7) -0.0075(8) 0.0051(8)
C1 0.0648(13) 0.0780(14) 0.0509(10) -0.0048(10) -0.0003(9) -0.0100(9)
C21 0.0513(10) 0.0452(9) 0.0621(10) -0.0072(8) -0.0033(8) 0.0074(8)
C33 0.0490(11) 0.0744(13) 0.0630(12) 0.0031(9) -0.0017(9) 0.0145(9)
C4 0.0821(15) 0.0560(11) 0.0660(12) -0.0063(10) 0.0021(11) -0.0150(9)
C26 0.0553(12) 0.0505(11) 0.0919(15) 0.0047(9) -0.0111(11) 0.0118(10)
C28 0.0827(15) 0.0653(13) 0.0705(13) 0.0191(11) -0.0235(11) -0.0045(10)
C24 0.0892(16) 0.0523(11) 0.0778(13) 0.0153(10) -0.0311(12) -0.0069(10)
C25 0.0951(18) 0.0512(12) 0.0953(16) 0.0183(11) -0.0236(14) -0.0100(11)
C27 0.0821(16) 0.0747(14) 0.0857(15) 0.0190(12) -0.0317(13) 0.0073(12)
C29 0.0919(18) 0.1044(19) 0.0587(12) 0.0039(14) -0.0180(12) -0.0034(12)
C2 0.0952(19) 0.0912(18) 0.0624(13) -0.0107(14) -0.0125(12) -0.0218(12)
C30 0.0839(17) 0.0659(14) 0.125(2) 0.0222(12) -0.0138(15) 0.0159(13)
C3 0.109(2) 0.0742(15) 0.0737(14) -0.0156(14) -0.0092(14) -0.0303(12)
C32 0.209(4) 0.0567(14) 0.0696(14) -0.0158(17) -0.0010(18) -0.0162(11)

loop_
_atom_type_symbol
_atom_type_description
_atom_type_scat_dispersion_real
_atom_type_scat_dispersion_imag
_atom_type_scat_source
C C 0.0033 0.0016 'International Tables Vol C Tables 4.2.6.8 and 6.1.1.4'
H H 0.0000 0.0000 'International Tables Vol C Tables 4.2.6.8 and 6.1.1.4'
N N 0.0061 0.0033 'International Tables Vol C Tables 4.2.6.8 and 6.1.1.4'
O O 0.0106 0.0060 'International Tables Vol C Tables 4.2.6.8 and 6.1.1.4'

loop_
_geom_angle_atom_site_label_1
_geom_angle_atom_site_label_2
_geom_angle_atom_site_label_3
_geom_angle_site_symmetry_1
_geom_angle_site_symmetry_3
_geom_angle
_geom_angle_publ_flag
C12 C11 C13 . . 123.91(14) ?
C12 C11 C10 . . 117.89(15) ?
C13 C11 C10 . . 118.20(14) ?
C9 N2 C10 . . 119.11(14) ?
N2 C9 C8 . . 122.97(15) ?
N2 C9 C5 . . 117.45(15) ?
C8 C9 C5 . . 119.59(15) ?
C12 C8 C9 . . 117.95(15) ?
C12 C8 C7 . . 127.10(14) ?
C9 C8 C7 . . 114.88(14) ?
C18 C17 C22 . . 118.13(15) ?
C18 C17 C12 . . 122.29(14) ?
C22 C17 C12 . . 119.57(14) ?
N1 C6 C5 . . 122.05(16) ?
N1 C6 C1 . . 117.53(17) ?
C5 C6 C1 . . 120.34(17) ?
N2 C10 C16 . . 118.44(15) ?
N2 C10 C11 . . 122.79(15) ?
C16 C10 C11 . . 118.76(16) ?
C8 C12 C11 . . 119.12(14) ?
C8 C12 C17 . . 123.54(14) ?
C11 C12 C17 . . 117.28(14) ?
N1 C7 N3 . . 117.69(15) ?
N1 C7 C8 . . 124.38(15) ?
N3 C7 C8 . . 117.88(15) ?
C13 C14 C15 . . 118.26(17) ?
C13 C14 C33 . . 121.96(17) ?
C15 C14 C33 . . 119.78(16) ?
C7 N1 C6 . . 120.05(15) ?
C14 C13 C11 . . 122.22(16) ?
C14 C13 H13 . . 118.9 ?
C11 C13 H13 . . 118.9 ?
C6 C5 C4 . . 119.60(17) ?
C6 C5 C9 . . 118.62(15) ?
C4 C5 C9 . . 121.78(18) ?
C7 N3 C23 . . 131.31(15) ?
C7 N3 H3 . . 114.3 ?
C23 N3 H3 . . 114.3 ?
C21 C22 C17 . . 121.33(16) ?
C21 C22 H22 . . 119.3 ?
C17 C22 H22 . . 119.3 ?
C20 O1 C32 . . 117.64(18) ?
O1 C20 C19 . . 124.64(17) ?
O1 C20 C21 . . 115.29(16) ?
C19 C20 C21 . . 120.07(15) ?
C15 C16 C10 . . 120.74(16) ?
C15 C16 H16 . . 119.6 ?
C10 C16 H16 . . 119.6 ?
C20 C19 C18 . . 119.30(16) ?
C20 C19 H19 . . 120.3 ?
C18 C19 H19 . . 120.3 ?
C17 C18 C19 . . 121.22(16) ?
C17 C18 H18 . . 119.4 ?
C19 C18 H18 . . 119.4 ?
C16 C15 C14 . . 121.74(16) ?
C16 C15 H15 . . 119.1 ?
C14 C15 H15 . . 119.1 ?
C24 C23 C28 . . 117.96(17) ?
C24 C23 N3 . . 116.10(16) ?
C28 C23 N3 . . 125.94(17) ?
C2 C1 C6 . . 117.7(2) ?
C2 C1 C29 . . 121.8(2) ?
C6 C1 C29 . . 120.41(19) ?
C22 C21 C20 . . 119.92(16) ?
C22 C21 H21 . . 120.0 ?
C20 C21 H21 . . 120.0 ?
C14 C33 H33A . . 109.5 ?
C14 C33 H33B . . 109.5 ?
H33A C33 H33B . . 109.5 ?
C14 C33 H33C . . 109.5 ?
H33A C33 H33C . . 109.5 ?
H33B C33 H33C . . 109.5 ?
C3 C4 C5 . . 119.7(2) ?
C3 C4 H4 . . 120.1 ?
C5 C4 H4 . . 120.1 ?
C27 C26 C25 . . 116.68(19) ?
C27 C26 C30 . . 122.4(2) ?
C25 C26 C30 . . 120.9(2) ?
C23 C28 C27 . . 119.3(2) ?
C23 C28 H28 . . 120.4 ?
C27 C28 H28 . . 120.4 ?
C23 C24 C25 . . 121.2(2) ?
C23 C24 H24 . . 119.4 ?
C25 C24 H24 . . 119.4 ?
C26 C25 C24 . . 121.8(2) ?
C26 C25 H25 . . 119.1 ?
C24 C25 H25 . . 119.1 ?
C26 C27 C28 . . 123.1(2) ?
C26 C27 H27 . . 118.5 ?
C28 C27 H27 . . 118.5 ?
C1 C29 H29A . . 109.5 ?
C1 C29 H29B . . 109.5 ?
H29A C29 H29B . . 109.5 ?
C1 C29 H29C . . 109.5 ?
H29A C29 H29C . . 109.5 ?
H29B C29 H29C . . 109.5 ?
C1 C2 C3 . . 122.6(2) ?
C1 C2 H2 . . 118.7 ?
C3 C2 H2 . . 118.7 ?
C26 C30 H30A . . 109.5 ?
C26 C30 H30B . . 109.5 ?
H30A C30 H30B . . 109.5 ?
C26 C30 H30C . . 109.5 ?
H30A C30 H30C . . 109.5 ?
H30B C30 H30C . . 109.5 ?
C4 C3 C2 . . 119.9(2) ?
C4 C3 H3A . . 120.0 ?
C2 C3 H3A . . 120.0 ?
O1 C32 H32A . . 109.5 ?
O1 C32 H32B . . 109.5 ?
H32A C32 H32B . . 109.5 ?
O1 C32 H32C . . 109.5 ?
H32A C32 H32C . . 109.5 ?
H32B C32 H32C . . 109.5 ?

loop_
_geom_bond_atom_site_label_1
_geom_bond_atom_site_label_2
_geom_bond_site_symmetry_2
_geom_bond_distance
_geom_bond_publ_flag
C11 C12 . 1.416(2) ?
C11 C13 . 1.419(2) ?
C11 C10 . 1.426(2) ?
N2 C9 . 1.330(2) ?
N2 C10 . 1.346(2) ?
C9 C8 . 1.436(2) ?
C9 C5 . 1.449(2) ?
C8 C12 . 1.402(2) ?
C8 C7 . 1.479(2) ?
C17 C18 . 1.386(2) ?
C17 C22 . 1.392(2) ?
C17 C12 . 1.498(2) ?
C6 N1 . 1.383(2) ?
C6 C5 . 1.400(3) ?
C6 C1 . 1.418(3) ?
C10 C16 . 1.413(2) ?
C7 N1 . 1.300(2) ?
C7 N3 . 1.372(2) ?
C14 C13 . 1.367(2) ?
C14 C15 . 1.416(3) ?
C14 C33 . 1.498(3) ?
C13 H13 . 0.9300 ?
C5 C4 . 1.403(2) ?
N3 C23 . 1.405(2) ?
N3 H3 . 0.8600 ?
C22 C21 . 1.371(2) ?
C22 H22 . 0.9300 ?
O1 C20 . 1.367(2) ?
O1 C32 . 1.390(3) ?
C20 C19 . 1.388(3) ?
C20 C21 . 1.381(3) ?
C16 C15 . 1.356(3) ?
C16 H16 . 0.9300 ?
C19 C18 . 1.385(2) ?
C19 H19 . 0.9300 ?
C18 H18 . 0.9300 ?
C15 H15 . 0.9300 ?
C23 C24 . 1.373(3) ?
C23 C28 . 1.381(3) ?
C1 C2 . 1.367(3) ?
C1 C29 . 1.498(3) ?
C21 H21 . 0.9300 ?
C33 H33A . 0.9600 ?
C33 H33B . 0.9600 ?
C33 H33C . 0.9600 ?
C4 C3 . 1.372(3) ?
C4 H4 . 0.9300 ?
C26 C27 . 1.355(3) ?
C26 C25 . 1.373(3) ?
C26 C30 . 1.517(3) ?
C28 C27 . 1.393(3) ?
C28 H28 . 0.9300 ?
C24 C25 . 1.375(3) ?
C24 H24 . 0.9300 ?
C25 H25 . 0.9300 ?
C27 H27 . 0.9300 ?
C29 H29A . 0.9600 ?
C29 H29B . 0.9600 ?
C29 H29C . 0.9600 ?
C2 C3 . 1.387(4) ?
C2 H2 . 0.9300 ?
C30 H30A . 0.9600 ?
C30 H30B . 0.9600 ?
C30 H30C . 0.9600 ?
C3 H3A . 0.9300 ?
C32 H32A . 0.9600 ?
C32 H32B . 0.9600 ?
C32 H32C . 0.9600 ?

loop_
_geom_hbond_atom_site_label_D
_geom_hbond_atom_site_label_H
_geom_hbond_atom_site_label_A
_geom_hbond_site_symmetry_A
_geom_hbond_distance_DH
_geom_hbond_distance_HA
_geom_hbond_distance_DA
_geom_hbond_angle_DHA
N3 H3 Cg 1_555 0.86 2.48 3.336(3) 176
C28 H28 N1 1_555 0.93 2.37 2.927(3) 118
C18 H18 N2 3_665 0.93 2.55 3.435(2) 159

loop_
_geom_torsion_atom_site_label_1
_geom_torsion_atom_site_label_2
_geom_torsion_atom_site_label_3
_geom_torsion_atom_site_label_4
_geom_torsion_site_symmetry_1
_geom_torsion_site_symmetry_2
_geom_torsion_site_symmetry_3
_geom_torsion_site_symmetry_4
_geom_torsion
_geom_torsion_publ_flag
C10 N2 C9 C8 . . . . -0.6(2) ?
C10 N2 C9 C5 . . . . 179.02(13) ?
N2 C9 C8 C12 . . . . -3.1(2) ?
C5 C9 C8 C12 . . . . 177.28(13) ?
N2 C9 C8 C7 . . . . 174.06(14) ?
C5 C9 C8 C7 . . . . -5.5(2) ?
C9 N2 C10 C16 . . . . -176.83(14) ?
C9 N2 C10 C11 . . . . 3.3(2) ?
C12 C11 C10 N2 . . . . -2.1(2) ?
C13 C11 C10 N2 . . . . 177.95(14) ?
C12 C11 C10 C16 . . . . 177.95(14) ?
C13 C11 C10 C16 . . . . -2.0(2) ?
C9 C8 C12 C11 . . . . 4.1(2) ?
C7 C8 C12 C11 . . . . -172.70(14) ?
C9 C8 C12 C17 . . . . -173.20(14) ?
C7 C8 C12 C17 . . . . 10.0(2) ?
C13 C11 C12 C8 . . . . 178.23(14) ?
C10 C11 C12 C8 . . . . -1.7(2) ?
C13 C11 C12 C17 . . . . -4.3(2) ?
C10 C11 C12 C17 . . . . 175.80(13) ?
C18 C17 C12 C8 . . . . -107.91(19) ?
C22 C17 C12 C8 . . . . 71.0(2) ?
C18 C17 C12 C11 . . . . 74.7(2) ?
C22 C17 C12 C11 . . . . -106.41(17) ?
C12 C8 C7 N1 . . . . -175.40(15) ?
C9 C8 C7 N1 . . . . 7.7(2) ?
C12 C8 C7 N3 . . . . 7.2(2) ?
C9 C8 C7 N3 . . . . -169.75(14) ?
N3 C7 N1 C6 . . . . 173.38(15) ?
C8 C7 N1 C6 . . . . -4.1(2) ?
C5 C6 N1 C7 . . . . -1.9(2) ?
C1 C6 N1 C7 . . . . -178.88(16) ?
C15 C14 C13 C11 . . . . -0.7(2) ?
C33 C14 C13 C11 . . . . 179.49(14) ?
C12 C11 C13 C14 . . . . -177.29(15) ?
C10 C11 C13 C14 . . . . 2.6(2) ?
N1 C6 C5 C4 . . . . -175.65(17) ?
C1 C6 C5 C4 . . . . 1.2(3) ?
N1 C6 C5 C9 . . . . 3.7(2) ?
C1 C6 C5 C9 . . . . -179.45(15) ?
N2 C9 C5 C6 . . . . -179.17(14) ?
C8 C9 C5 C6 . . . . 0.4(2) ?
N2 C9 C5 C4 . . . . 0.1(2) ?
C8 C9 C5 C4 . . . . 179.71(16) ?
N1 C7 N3 C23 . . . . -12.1(3) ?
C8 C7 N3 C23 . . . . 165.47(16) ?
C18 C17 C22 C21 . . . . 0.9(2) ?
C12 C17 C22 C21 . . . . -178.05(15) ?
C32 O1 C20 C19 . . . . -4.0(3) ?
C32 O1 C20 C21 . . . . 175.4(2) ?
N2 C10 C16 C15 . . . . 179.56(15) ?
C11 C10 C16 C15 . . . . -0.5(2) ?
O1 C20 C19 C18 . . . . -179.70(17) ?
C21 C20 C19 C18 . . . . 0.9(3) ?
C22 C17 C18 C19 . . . . -1.3(3) ?
C12 C17 C18 C19 . . . . 177.59(16) ?
C20 C19 C18 C17 . . . . 0.4(3) ?
C10 C16 C15 C14 . . . . 2.5(3) ?
C13 C14 C15 C16 . . . . -1.9(2) ?
C33 C14 C15 C16 . . . . 177.88(16) ?
C7 N3 C23 C24 . . . . -160.3(2) ?
C7 N3 C23 C28 . . . . 20.4(3) ?
N1 C6 C1 C2 . . . . 176.14(18) ?
C5 C6 C1 C2 . . . . -0.9(3) ?
N1 C6 C1 C29 . . . . -2.4(3) ?
C5 C6 C1 C29 . . . . -179.42(18) ?
C17 C22 C21 C20 . . . . 0.5(3) ?
O1 C20 C21 C22 . . . . 179.22(16) ?
C19 C20 C21 C22 . . . . -1.4(3) ?
C6 C5 C4 C3 . . . . -0.3(3) ?
C9 C5 C4 C3 . . . . -179.60(19) ?
C24 C23 C28 C27 . . . . 0.7(3) ?
N3 C23 C28 C27 . . . . -180.0(2) ?
C28 C23 C24 C25 . . . . -0.9(3) ?
N3 C23 C24 C25 . . . . 179.7(2) ?
C27 C26 C25 C24 . . . . 0.5(4) ?
C30 C26 C25 C24 . . . . -179.3(2) ?
C23 C24 C25 C26 . . . . 0.3(4) ?
C25 C26 C27 C28 . . . . -0.7(4) ?
C30 C26 C27 C28 . . . . 179.1(2) ?
C23 C28 C27 C26 . . . . 0.1(4) ?
C6 C1 C2 C3 . . . . -0.4(4) ?
C29 C1 C2 C3 . . . . 178.1(2) ?
C5 C4 C3 C2 . . . . -0.9(4) ?
C1 C2 C3 C4 . . . . 1.3(4) ?

loop_
_cod_related_entry_id
_cod_related_entry_database
_cod_related_entry_code
1 ChemSpider 30656596
